data_7135530
loop_
_publ_author_name
'Zhai, Ziyu'
'Cai, Fangjian'
'Li, Pengfei'
'Qu, Chulin'
'Shen, Zhen'

_publ_section_title
;
 Engineering asymmetric D-&#x3c0;-A BODIPYs as high-performance
 photosensitizers for photodynamic therapy.
;
_journal_issue 7
_journal_name_full 'Chemical communications (Cambridge, England)'
_journal_page_first 2230
_journal_page_last 2233
_journal_paper_doi 10.1039/d5cc04867b
_journal_volume 62
_journal_year 2026
_chemical_formula_moiety 'C33 H24 B F5 N2 S, C H Cl3'
_chemical_formula_sum 'C34 H25 B Cl3 F5 N2 S'
_chemical_formula_weight 705.78
_space_group_crystal_system monoclinic
_space_group_IT_number 14
_space_group_name_Hall '-P 2ybc'
_space_group_name_H-M_alt 'P 1 21/c 1'
_atom_sites_solution_hydrogens geom
_atom_sites_solution_primary dual
_audit_creation_date 2025-04-16
_audit_creation_method
;
Olex2 1.5
(compiled 2024.02.16 svn.r378c4104 for OlexSys, GUI svn.r6928)
;
_audit_update_record
;
2025-05-23 deposited with the CCDC.	2025-12-19 downloaded from the CCDC.
;
_cell_angle_alpha 90
_cell_angle_beta 96.661(2)
_cell_angle_gamma 90
_cell_formula_units_Z 4
_cell_length_a 18.4324(11)
_cell_length_b 10.1495(6)
_cell_length_c 17.5125(11)
_cell_measurement_reflns_used 3508
_cell_measurement_temperature 193.00
_cell_measurement_theta_max 47.172
_cell_measurement_theta_min 4.388
_cell_volume 3254.1(3)
_computing_cell_refinement 'SAINT V8.40B (?, 2016)'
_computing_data_reduction 'SAINT V8.40B (?, 2016)'
_computing_molecular_graphics 'Olex2 1.5 (Dolomanov et al., 2009)'
_computing_publication_material 'Olex2 1.5 (Dolomanov et al., 2009)'
_computing_structure_refinement 'SHELXL 2018/3 (Sheldrick, 2015)'
_computing_structure_solution 'SHELXT 2014/5 (Sheldrick, 2014)'
_diffrn_ambient_temperature 193.00
_diffrn_measured_fraction_theta_full 0.996
_diffrn_measured_fraction_theta_max 0.995
_diffrn_measurement_device_type 'Bruker APEX-II CCD'
_diffrn_measurement_method '\f and \w scans'
_diffrn_radiation_type GaK\a
_diffrn_radiation_wavelength 1.34139
_diffrn_reflns_av_R_equivalents 0.1038
_diffrn_reflns_av_unetI/netI 0.0784
_diffrn_reflns_Laue_measured_fraction_full 0.996
_diffrn_reflns_Laue_measured_fraction_max 0.995
_diffrn_reflns_limit_h_max 21
_diffrn_reflns_limit_h_min -22
_diffrn_reflns_limit_k_max 11
_diffrn_reflns_limit_k_min -12
_diffrn_reflns_limit_l_max 21
_diffrn_reflns_limit_l_min -20
_diffrn_reflns_number 23867
_diffrn_reflns_point_group_measured_fraction_full 0.996
_diffrn_reflns_point_group_measured_fraction_max 0.995
_diffrn_reflns_theta_full 53.594
_diffrn_reflns_theta_max 53.875
_diffrn_reflns_theta_min 4.333
_diffrn_source_current 3.57
_diffrn_source_power 0.24886469999999997
_diffrn_source_voltage 69.71
_diffrn_standards_number 0
_exptl_absorpt_coefficient_mu 2.402
_exptl_absorpt_correction_T_max 0.7506
_exptl_absorpt_correction_T_min 0.6375
_exptl_absorpt_correction_type multi-scan
_exptl_absorpt_process_details
;
SADABS-2016/2 (Bruker,2016/2) was used for absorption correction.
wR2(int) was 0.1259 before and 0.0601 after correction.
The Ratio of minimum to maximum transmission is 0.8493.
The \l/2 correction factor is Not present.
;
_exptl_crystal_density_diffrn 1.441
_exptl_crystal_description block
_exptl_crystal_F_000 1440
_refine_diff_density_max 1.292
_refine_diff_density_min -0.762
_refine_diff_density_rms 0.096
_refine_ls_extinction_coef 0.0011(4)
_refine_ls_extinction_expression Fc^*^=kFc[1+0.001xFc^2^\l^3^/sin(2\q)]^-1/4^
_refine_ls_extinction_method 'SHELXL-2018/3 (Sheldrick 2018)'
_refine_ls_goodness_of_fit_ref 1.067
_refine_ls_hydrogen_treatment constr
_refine_ls_matrix_type full
_refine_ls_number_parameters 447
_refine_ls_number_reflns 5923
_refine_ls_number_restraints 90
_refine_ls_restrained_S_all 1.084
_refine_ls_R_factor_all 0.1510
_refine_ls_R_factor_gt 0.0882
_refine_ls_shift/su_max 0.006
_refine_ls_shift/su_mean 0.000
_refine_ls_structure_factor_coef Fsqd
_refine_ls_weighting_details 'w=1/[\s^2^(Fo^2^)+(0.1579P)^2^+2.3534P] where P=(Fo^2^+2Fc^2^)/3'
_refine_ls_weighting_scheme calc
_refine_ls_wR_factor_gt 0.2422
_refine_ls_wR_factor_ref 0.2885
_reflns_Friedel_coverage 0.000
_reflns_number_gt 3308
_reflns_number_total 5923
_reflns_threshold_expression 'I > 2\s(I)'
_cod_data_source_file d5cc04867b2.cif
_cod_data_source_block 1111
_cod_database_code 7135530
_shelx_shelxl_version_number 2018/3
_shelx_space_group_comment
;
The symmetry employed for this shelxl refinement is uniquely defined
by the following loop, which should always be used as a source of
symmetry information in preference to the above space-group names.
They are only intended as comments.
;
_olex2_refinement_description
;
1. Fixed Uiso
 At 1.2 times of:
  All C(H) groups
 At 1.5 times of:
  All C(H,H,H) groups
2. Restrained distances
 F00Y-C019 = C019-F014
 1.35 with sigma of 0.02
 F00Y-C019 = C019-F018
 1.35 with sigma of 0.02
 F018-C019 = C019-F014
 1.35 with sigma of 0.02
 F11-C019 = C019-F1
 1.35 with sigma of 0.02
 F15-C019 = C019-F11
 1.35 with sigma of 0.02
 F1-C019 = C019-F15
 1.35 with sigma of 0.02
 F00Y-F014
 2.205 with sigma of 0.04
 F00Y-F018
 2.205 with sigma of 0.04
 F018-F014
 2.205 with sigma of 0.04
 F11-F1
 2.205 with sigma of 0.04
 F15-F11
 2.205 with sigma of 0.04
 F1-F15
 2.205 with sigma of 0.04
3. Uiso/Uaniso restraints and constraints
F00Y \\sim C019 \\sim F014 \\sim F11 \\sim F018 \\sim F15 \\sim F1: within 2A
with sigma of 0.01 and sigma for terminal atoms of 0.02 within 2A
4. Others
 Sof(F1)=Sof(F11)=Sof(F15)=1-FVAR(1)
 Sof(F00Y)=Sof(F014)=Sof(F018)=FVAR(1)
5.a Ternary CH refined with riding coordinates:
 C01A(H01J)
5.b Aromatic/amide H refined with riding coordinates:
 C00J(H00J), C00L(H00L), C00N(H00N), C00O(H00O), C00Q(H00Q), C00R(H00R),
 C00S(H00S), C00T(H00T), C00V(H00V), C00W(H00W), C00X(H00X), C00Z(H00Z),
 C010(H010), C015(H015), C016(H016)
5.c Idealised Me refined as rotating group:
 C011(H01A,H01B,H01C), C012(H01D,H01E,H01F), C013(H01G,H01H,H01I)
;
_olex2_submission_special_instructions 'No special instructions were received'

loop_
_space_group_symop_operation_xyz
'x, y, z'
'-x, y+1/2, -z+1/2'
'-x, -y, -z'
'x, -y-1/2, z-1/2'

loop_
_atom_site_label
_atom_site_type_symbol
_atom_site_fract_x
_atom_site_fract_y
_atom_site_fract_z
_atom_site_U_iso_or_equiv
_atom_site_adp_type
_atom_site_occupancy
_atom_site_site_symmetry_order
_atom_site_calc_flag
_atom_site_refinement_flags_posn
_atom_site_refinement_flags_adp
_atom_site_refinement_flags_occupancy
_atom_site_disorder_assembly
_atom_site_disorder_group
S001 S 0.92122(8) 0.08672(13) 0.27019(8) 0.0494(4) Uani 1 1 d . . . . .
Cl00 Cl 0.61946(15) 0.0124(2) 0.92101(16) 0.1294(10) Uani 1 1 d . . . . .
Cl1 Cl 0.66603(17) -0.2406(3) 0.86978(15) 0.1480(12) Uani 1 1 d . . . . .
Cl2 Cl 0.58853(16) -0.2172(4) 0.99870(16) 0.1427(11) Uani 1 1 d . . . . .
F005 F 0.90207(15) 0.3584(3) 0.50479(19) 0.0580(9) Uani 1 1 d . . . . .
F006 F 0.81553(19) 0.4360(3) 0.41414(17) 0.0607(9) Uani 1 1 d . . . . .
N007 N 0.7800(2) 0.2726(4) 0.5029(2) 0.0374(9) Uani 1 1 d . . . . .
N008 N 0.8100(2) 0.5016(4) 0.5456(2) 0.0413(10) Uani 1 1 d . . . . .
C009 C 0.7297(3) 0.2676(5) 0.5578(3) 0.0395(11) Uani 1 1 d . . . . .
C00A C 0.7575(3) 0.4942(5) 0.5968(3) 0.0392(11) Uani 1 1 d . . . . .
C00B C 0.6676(3) 0.3625(5) 0.6633(3) 0.0408(12) Uani 1 1 d . . . . .
C00C C 0.7817(3) 0.1558(5) 0.4683(3) 0.0417(12) Uani 1 1 d . . . . .
C00D C 0.8794(3) -0.0280(5) 0.3221(3) 0.0426(12) Uani 1 1 d . . . . .
C00E C 0.6983(3) 0.1369(5) 0.5532(3) 0.0450(12) Uani 1 1 d . . . . .
C00F C 0.8304(3) 0.8335(5) 0.6216(3) 0.0419(12) Uani 1 1 d . . . . .
C00G C 0.8386(3) 0.6250(5) 0.5505(3) 0.0413(12) Uani 1 1 d . . . . .
C00H C 0.8059(3) 0.7002(5) 0.6048(3) 0.0403(12) Uani 1 1 d . . . . .
C00I C 0.7541(3) 0.6175(5) 0.6343(3) 0.0426(12) Uani 1 1 d . . . . .
C00J C 0.8272(3) 0.1271(5) 0.4096(3) 0.0415(12) Uani 1 1 d . . . . .
H00J H 0.853347 0.197372 0.389610 0.050 Uiso 1 1 calc R U . . .
C00K C 0.7188(2) 0.3743(5) 0.6028(3) 0.0389(11) Uani 1 1 d . . . . .
C00L C 0.8348(3) 0.0066(5) 0.3816(3) 0.0427(12) Uani 1 1 d . . . . .
H00L H 0.808551 -0.062567 0.402561 0.051 Uiso 1 1 calc R U . . .
C00M C 0.8854(3) 0.8835(5) 0.5789(3) 0.0462(13) Uani 1 1 d . . . . .
C00N C 0.8937(3) 0.6764(5) 0.5089(3) 0.0473(13) Uani 1 1 d . . . . .
H00N H 0.914351 0.624397 0.471804 0.057 Uiso 1 1 calc R U . . .
C00O C 0.7305(3) 0.0706(5) 0.4980(3) 0.0464(13) Uani 1 1 d . . . . .
H00O H 0.720300 -0.017643 0.482190 0.056 Uiso 1 1 calc R U . . .
C00P C 0.9603(3) -0.0327(6) 0.2183(3) 0.0475(13) Uani 1 1 d . . . . .
C00Q C 0.8948(3) -0.1543(5) 0.2990(3) 0.0472(13) Uani 1 1 d . . . . .
H00Q H 0.876247 -0.231924 0.319989 0.057 Uiso 1 1 calc R U . . .
C00R C 0.6942(3) 0.3328(5) 0.7374(3) 0.0480(13) Uani 1 1 d . . . . .
H00R H 0.745061 0.318314 0.750256 0.058 Uiso 1 1 calc R U . . .
C00S C 0.9417(3) -0.1542(6) 0.2401(3) 0.0516(14) Uani 1 1 d . . . . .
H00S H 0.958461 -0.232531 0.218158 0.062 Uiso 1 1 calc R U . . .
C00T C 0.9162(3) 0.8015(5) 0.5236(3) 0.0524(14) Uani 1 1 d . . . . .
H00T H 0.953563 0.836761 0.496589 0.063 Uiso 1 1 calc R U . . .
C00U C 0.5740(3) 0.3461(6) 0.7749(3) 0.0586(16) Uani 1 1 d . . . . .
C00V C 0.9110(3) 1.0131(5) 0.5934(3) 0.0549(15) Uani 1 1 d . . . . .
H00V H 0.947120 1.047333 0.564287 0.066 Uiso 1 1 calc R U . . .
C00W C 0.8063(3) 0.9163(5) 0.6787(3) 0.0491(13) Uani 1 1 d . . . . .
H00W H 0.770514 0.884474 0.708983 0.059 Uiso 1 1 calc R U . . .
C00X C 0.5932(3) 0.3821(6) 0.6444(4) 0.0573(15) Uani 1 1 d . . . . .
H00X H 0.574268 0.401651 0.592900 0.069 Uiso 1 1 calc R U . . .
F00Y F 0.5554(6) 0.3377(14) 0.9067(5) 0.116(4) Uani 0.619(9) 1 d D U P A 1
C00Z C 0.6479(3) 0.3236(6) 0.7938(3) 0.0576(15) Uani 1 1 d . . . . .
H00Z H 0.666623 0.302143 0.845136 0.069 Uiso 1 1 calc R U . . .
C010 C 0.5465(3) 0.3733(7) 0.7008(4) 0.0642(17) Uani 1 1 d . . . . .
H010 H 0.495494 0.386119 0.687975 0.077 Uiso 1 1 calc R U . . .
C011 C 1.0089(3) 0.0056(7) 0.1579(3) 0.0624(16) Uani 1 1 d . . . . .
H01A H 0.983645 0.070369 0.122846 0.094 Uiso 1 1 calc R U . . .
H01B H 1.020187 -0.072843 0.128864 0.094 Uiso 1 1 calc R U . . .
H01C H 1.054330 0.043922 0.183005 0.094 Uiso 1 1 calc R U . . .
C012 C 0.6407(3) 0.0798(6) 0.5982(3) 0.0545(14) Uani 1 1 d . . . . .
H01D H 0.656035 0.090056 0.653363 0.082 Uiso 1 1 calc R U . . .
H01E H 0.634278 -0.014011 0.585932 0.082 Uiso 1 1 calc R U . . .
H01F H 0.594393 0.126167 0.584519 0.082 Uiso 1 1 calc R U . . .
C013 C 0.7048(3) 0.6579(6) 0.6930(3) 0.0610(16) Uani 1 1 d . . . . .
H01G H 0.665369 0.593246 0.693681 0.091 Uiso 1 1 calc R U . . .
H01H H 0.683815 0.744752 0.679533 0.091 Uiso 1 1 calc R U . . .
H01I H 0.733002 0.662031 0.743918 0.091 Uiso 1 1 calc R U . . .
F014 F 0.4680(6) 0.4134(13) 0.8239(7) 0.127(4) Uani 0.619(9) 1 d D U P A 1
C015 C 0.8855(3) 1.0906(6) 0.6477(4) 0.0591(16) Uani 1 1 d . . . . .
H015 H 0.903023 1.178040 0.655939 0.071 Uiso 1 1 calc R U . . .
C016 C 0.8331(3) 1.0398(6) 0.6912(4) 0.0602(16) Uani 1 1 d . . . . .
H016 H 0.815883 1.092603 0.730114 0.072 Uiso 1 1 calc R U . . .
B017 B 0.8299(3) 0.3946(6) 0.4908(4) 0.0438(14) Uani 1 1 d . . . . .
F018 F 0.4894(5) 0.2116(9) 0.8314(5) 0.111(3) Uani 0.619(9) 1 d D U P A 1
C019 C 0.5237(4) 0.3364(9) 0.8361(4) 0.096(2) Uani 1 1 d D U . . .
C01A C 0.6524(4) -0.1420(8) 0.9457(4) 0.089(2) Uani 1 1 d . . . . .
H01J H 0.699704 -0.132614 0.979526 0.107 Uiso 1 1 calc R U . . .
F1 F 0.5258(8) 0.4618(12) 0.8740(8) 0.112(4) Uani 0.381(9) 1 d D U P A 2
F11 F 0.4552(6) 0.329(2) 0.8131(10) 0.115(5) Uani 0.381(9) 1 d D U P A 2
F15 F 0.5467(11) 0.2622(18) 0.8964(9) 0.115(5) Uani 0.381(9) 1 d D U P A 2

loop_
_atom_site_aniso_label
_atom_site_aniso_U_11
_atom_site_aniso_U_22
_atom_site_aniso_U_33
_atom_site_aniso_U_23
_atom_site_aniso_U_13
_atom_site_aniso_U_12
S001 0.0525(9) 0.0462(8) 0.0523(8) 0.0008(6) 0.0180(6) 0.0007(6)
Cl00 0.135(2) 0.0968(17) 0.144(2) -0.0114(15) -0.0368(18) -0.0012(14)
Cl1 0.164(3) 0.186(3) 0.0949(16) -0.0497(17) 0.0156(16) 0.074(2)
Cl2 0.128(2) 0.199(3) 0.1063(18) 0.0252(19) 0.0316(16) -0.009(2)
F005 0.0368(17) 0.0565(18) 0.085(2) -0.0167(16) 0.0259(16) -0.0063(14)
F006 0.088(2) 0.0520(18) 0.0465(18) 0.0032(14) 0.0268(17) -0.0111(16)
N007 0.038(2) 0.038(2) 0.038(2) -0.0015(17) 0.0155(18) -0.0024(17)
N008 0.040(2) 0.042(2) 0.046(2) -0.0009(18) 0.0206(19) -0.0017(19)
C009 0.036(3) 0.043(3) 0.042(3) 0.000(2) 0.011(2) -0.003(2)
C00A 0.037(3) 0.041(3) 0.042(3) 0.001(2) 0.016(2) 0.002(2)
C00B 0.038(3) 0.044(3) 0.043(3) 0.001(2) 0.016(2) 0.000(2)
C00C 0.042(3) 0.040(3) 0.043(3) 0.000(2) 0.006(2) -0.003(2)
C00D 0.042(3) 0.044(3) 0.043(3) -0.002(2) 0.010(2) -0.001(2)
C00E 0.042(3) 0.046(3) 0.048(3) 0.003(2) 0.011(2) -0.003(2)
C00F 0.040(3) 0.039(3) 0.046(3) 0.005(2) 0.000(2) 0.004(2)
C00G 0.041(3) 0.039(3) 0.046(3) -0.001(2) 0.013(2) -0.002(2)
C00H 0.036(3) 0.042(3) 0.044(3) 0.002(2) 0.009(2) 0.005(2)
C00I 0.041(3) 0.045(3) 0.044(3) 0.001(2) 0.015(2) 0.006(2)
C00J 0.040(3) 0.043(3) 0.042(3) -0.002(2) 0.012(2) -0.001(2)
C00K 0.030(3) 0.046(3) 0.043(3) 0.001(2) 0.013(2) 0.000(2)
C00L 0.041(3) 0.043(3) 0.044(3) -0.001(2) 0.009(2) -0.003(2)
C00M 0.047(3) 0.040(3) 0.052(3) 0.002(2) 0.005(3) 0.002(2)
C00N 0.053(3) 0.042(3) 0.051(3) -0.001(2) 0.023(3) -0.004(2)
C00O 0.043(3) 0.046(3) 0.051(3) -0.002(2) 0.013(2) -0.005(2)
C00P 0.038(3) 0.060(3) 0.043(3) -0.005(3) 0.005(2) 0.004(3)
C00Q 0.052(3) 0.040(3) 0.050(3) -0.008(2) 0.007(3) 0.000(2)
C00R 0.035(3) 0.065(3) 0.045(3) 0.001(3) 0.010(2) 0.003(2)
C00S 0.048(3) 0.054(3) 0.053(3) -0.013(3) 0.007(3) 0.009(3)
C00T 0.054(4) 0.051(3) 0.054(3) 0.009(3) 0.014(3) -0.008(3)
C00U 0.045(3) 0.078(4) 0.057(4) -0.005(3) 0.027(3) -0.001(3)
C00V 0.051(4) 0.048(3) 0.063(4) 0.005(3) -0.004(3) -0.012(3)
C00W 0.052(3) 0.044(3) 0.052(3) -0.006(2) 0.008(3) 0.008(2)
C00X 0.034(3) 0.081(4) 0.059(3) 0.014(3) 0.014(3) 0.007(3)
F00Y 0.093(5) 0.199(10) 0.065(4) -0.018(6) 0.043(4) -0.031(7)
C00Z 0.044(3) 0.086(4) 0.046(3) -0.006(3) 0.015(3) -0.005(3)
C010 0.036(3) 0.094(5) 0.066(4) 0.021(3) 0.020(3) 0.013(3)
C011 0.053(4) 0.089(4) 0.050(3) -0.003(3) 0.022(3) 0.001(3)
C012 0.046(3) 0.056(3) 0.065(4) 0.003(3) 0.021(3) -0.013(3)
C013 0.065(4) 0.055(3) 0.071(4) -0.005(3) 0.041(3) 0.005(3)
F014 0.092(7) 0.174(9) 0.130(7) 0.011(7) 0.074(5) 0.047(6)
C015 0.067(4) 0.041(3) 0.066(4) -0.006(3) -0.007(3) -0.001(3)
C016 0.070(4) 0.049(3) 0.060(4) -0.011(3) -0.001(3) 0.011(3)
B017 0.042(4) 0.041(3) 0.052(4) 0.000(3) 0.022(3) -0.005(3)
F018 0.086(5) 0.141(7) 0.118(6) 0.016(5) 0.068(4) -0.033(5)
C019 0.066(4) 0.151(7) 0.081(5) 0.004(5) 0.049(4) 0.004(5)
C01A 0.072(5) 0.116(6) 0.076(5) -0.020(5) -0.009(4) 0.025(4)
F1 0.097(8) 0.150(9) 0.105(8) -0.027(7) 0.081(6) 0.001(7)
F11 0.061(7) 0.184(12) 0.110(8) -0.018(10) 0.053(6) -0.028(8)
F15 0.114(9) 0.152(11) 0.090(8) 0.030(8) 0.062(7) 0.008(9)

loop_
_atom_type_symbol
_atom_type_description
_atom_type_scat_dispersion_real
_atom_type_scat_dispersion_imag
_atom_type_scat_source
B B 0.0073 0.0030 'International Tables Vol C Tables 4.2.6.8 and 6.1.1.4'
C C 0.0148 0.0070 'International Tables Vol C Tables 4.2.6.8 and 6.1.1.4'
Cl Cl 0.3281 0.5435 'International Tables Vol C Tables 4.2.6.8 and 6.1.1.4'
F F 0.0599 0.0411 'International Tables Vol C Tables 4.2.6.8 and 6.1.1.4'
N N 0.0253 0.0136 'International Tables Vol C Tables 4.2.6.8 and 6.1.1.4'
S S 0.2924 0.4247 'International Tables Vol C Tables 4.2.6.8 and 6.1.1.4'
H H 0.0000 0.0000 'International Tables Vol C Tables 4.2.6.8 and 6.1.1.4'

loop_
_geom_angle_atom_site_label_1
_geom_angle_atom_site_label_2
_geom_angle_atom_site_label_3
_geom_angle
_geom_angle_site_symmetry_1
_geom_angle_site_symmetry_3
_geom_angle_publ_flag
C00D S001 C00P 92.5(3) . . ?
C009 N007 B017 124.2(4) . . ?
C00C N007 C009 109.2(4) . . ?
C00C N007 B017 126.5(4) . . ?
C00A N008 B017 127.0(4) . . ?
C00G N008 C00A 107.6(4) . . ?
C00G N008 B017 125.3(4) . . ?
N007 C009 C00E 106.6(4) . . ?
C00K C009 N007 121.1(4) . . ?
C00K C009 C00E 132.3(4) . . ?
N008 C00A C00I 108.8(4) . . ?
N008 C00A C00K 119.1(4) . . ?
C00I C00A C00K 132.2(4) . . ?
C00R C00B C00K 120.1(4) . . ?
C00R C00B C00X 119.5(5) . . ?
C00X C00B C00K 120.3(5) . . ?
N007 C00C C00J 123.7(4) . . ?
N007 C00C C00O 108.8(4) . . ?
C00O C00C C00J 127.5(5) . . ?
C00L C00D S001 123.1(4) . . ?
C00Q C00D S001 110.7(4) . . ?
C00Q C00D C00L 126.2(5) . . ?
C009 C00E C012 128.7(5) . . ?
C00O C00E C009 106.7(4) . . ?
C00O C00E C012 124.6(5) . . ?
C00M C00F C00H 116.8(5) . . ?
C00W C00F C00H 125.7(5) . . ?
C00W C00F C00M 117.4(5) . . ?
N008 C00G C00H 110.5(4) . . ?
N008 C00G C00N 127.1(4) . . ?
C00H C00G C00N 122.4(4) . . ?
C00G C00H C00F 119.9(4) . . ?
C00G C00H C00I 106.6(4) . . ?
C00I C00H C00F 133.5(5) . . ?
C00A C00I C013 128.3(5) . . ?
C00H C00I C00A 106.6(4) . . ?
C00H C00I C013 125.1(5) . . ?
C00C C00J H00J 118.4 . . ?
C00L C00J C00C 123.2(5) . . ?
C00L C00J H00J 118.4 . . ?
C009 C00K C00A 121.7(4) . . ?
C009 C00K C00B 119.3(4) . . ?
C00A C00K C00B 118.8(4) . . ?
C00D C00L H00L 117.2 . . ?
C00J C00L C00D 125.6(5) . . ?
C00J C00L H00L 117.2 . . ?
C00F C00M C00T 120.5(5) . . ?
C00V C00M C00F 118.8(5) . . ?
C00V C00M C00T 120.7(5) . . ?
C00G C00N H00N 121.0 . . ?
C00T C00N C00G 118.0(5) . . ?
C00T C00N H00N 121.0 . . ?
C00C C00O H00O 125.7 . . ?
C00E C00O C00C 108.6(5) . . ?
C00E C00O H00O 125.7 . . ?
C00S C00P S001 111.1(4) . . ?
C00S C00P C011 128.5(5) . . ?
C011 C00P S001 120.4(4) . . ?
C00D C00Q H00Q 124.0 . . ?
C00D C00Q C00S 112.0(5) . . ?
C00S C00Q H00Q 124.0 . . ?
C00B C00R H00R 119.6 . . ?
C00B C00R C00Z 120.7(5) . . ?
C00Z C00R H00R 119.6 . . ?
C00P C00S C00Q 113.7(5) . . ?
C00P C00S H00S 123.1 . . ?
C00Q C00S H00S 123.1 . . ?
C00M C00T H00T 118.8 . . ?
C00N C00T C00M 122.3(5) . . ?
C00N C00T H00T 118.8 . . ?
C00Z C00U C019 119.5(6) . . ?
C010 C00U C00Z 120.5(5) . . ?
C010 C00U C019 120.0(6) . . ?
C00M C00V H00V 119.0 . . ?
C015 C00V C00M 122.0(6) . . ?
C015 C00V H00V 119.0 . . ?
C00F C00W H00W 119.2 . . ?
C016 C00W C00F 121.7(5) . . ?
C016 C00W H00W 119.2 . . ?
C00B C00X H00X 120.0 . . ?
C010 C00X C00B 120.0(5) . . ?
C010 C00X H00X 120.0 . . ?
C00R C00Z H00Z 120.3 . . ?
C00U C00Z C00R 119.4(5) . . ?
C00U C00Z H00Z 120.3 . . ?
C00U C010 C00X 119.8(5) . . ?
C00U C010 H010 120.1 . . ?
C00X C010 H010 120.1 . . ?
C00P C011 H01A 109.5 . . ?
C00P C011 H01B 109.5 . . ?
C00P C011 H01C 109.5 . . ?
H01A C011 H01B 109.5 . . ?
H01A C011 H01C 109.5 . . ?
H01B C011 H01C 109.5 . . ?
C00E C012 H01D 109.5 . . ?
C00E C012 H01E 109.5 . . ?
C00E C012 H01F 109.5 . . ?
H01D C012 H01E 109.5 . . ?
H01D C012 H01F 109.5 . . ?
H01E C012 H01F 109.5 . . ?
C00I C013 H01G 109.5 . . ?
C00I C013 H01H 109.5 . . ?
C00I C013 H01I 109.5 . . ?
H01G C013 H01H 109.5 . . ?
H01G C013 H01I 109.5 . . ?
H01H C013 H01I 109.5 . . ?
C00V C015 H015 120.5 . . ?
C00V C015 C016 119.0(5) . . ?
C016 C015 H015 120.5 . . ?
C00W C016 C015 121.0(6) . . ?
C00W C016 H016 119.5 . . ?
C015 C016 H016 119.5 . . ?
F005 B017 F006 108.8(4) . . ?
F005 B017 N007 109.6(4) . . ?
F005 B017 N008 112.2(5) . . ?
F006 B017 N007 108.4(5) . . ?
F006 B017 N008 110.9(4) . . ?
N008 B017 N007 106.8(4) . . ?
F00Y C019 C00U 115.5(7) . . ?
F00Y C019 F018 102.3(9) . . ?
F014 C019 C00U 112.9(8) . . ?
F014 C019 F00Y 114.4(10) . . ?
F014 C019 F018 101.0(9) . . ?
F018 C019 C00U 109.0(6) . . ?
F1 C019 C00U 106.7(7) . . ?
F11 C019 C00U 116.5(10) . . ?
F11 C019 F1 99.8(11) . . ?
F11 C019 F15 115.4(13) . . ?
F15 C019 C00U 116.0(10) . . ?
F15 C019 F1 98.5(11) . . ?
Cl00 C01A Cl2 106.9(4) . . ?
Cl00 C01A H01J 108.7 . . ?
Cl1 C01A Cl00 114.7(5) . . ?
Cl1 C01A Cl2 109.0(5) . . ?
Cl1 C01A H01J 108.7 . . ?
Cl2 C01A H01J 108.7 . . ?

loop_
_geom_bond_atom_site_label_1
_geom_bond_atom_site_label_2
_geom_bond_distance
_geom_bond_site_symmetry_2
_geom_bond_publ_flag
S001 C00D 1.715(5) . ?
S001 C00P 1.722(5) . ?
Cl00 C01A 1.718(8) . ?
Cl1 C01A 1.706(8) . ?
Cl2 C01A 1.756(9) . ?
F005 B017 1.374(7) . ?
F006 B017 1.403(7) . ?
N007 C009 1.411(6) . ?
N007 C00C 1.334(6) . ?
N007 B017 1.571(7) . ?
N008 C00A 1.395(6) . ?
N008 C00G 1.357(6) . ?
N008 B017 1.522(7) . ?
C009 C00E 1.446(7) . ?
C009 C00K 1.368(7) . ?
C00A C00I 1.419(7) . ?
C00A C00K 1.422(7) . ?
C00B C00K 1.502(6) . ?
C00B C00R 1.367(7) . ?
C00B C00X 1.387(7) . ?
C00C C00J 1.431(6) . ?
C00C C00O 1.423(7) . ?
C00D C00L 1.444(6) . ?
C00D C00Q 1.383(7) . ?
C00E C00O 1.368(7) . ?
C00E C012 1.510(7) . ?
C00F C00H 1.445(7) . ?
C00F C00M 1.423(7) . ?
C00F C00W 1.416(7) . ?
C00G C00H 1.408(6) . ?
C00G C00N 1.417(7) . ?
C00H C00I 1.414(7) . ?
C00I C013 1.506(6) . ?
C00J H00J 0.9500 . ?
C00J C00L 1.330(7) . ?
C00L H00L 0.9500 . ?
C00M C00T 1.441(7) . ?
C00M C00V 1.410(7) . ?
C00N H00N 0.9500 . ?
C00N C00T 1.351(7) . ?
C00O H00O 0.9500 . ?
C00P C00S 1.347(8) . ?
C00P C011 1.514(7) . ?
C00Q H00Q 0.9500 . ?
C00Q C00S 1.420(7) . ?
C00R H00R 0.9500 . ?
C00R C00Z 1.382(7) . ?
C00S H00S 0.9500 . ?
C00T H00T 0.9500 . ?
C00U C00Z 1.382(8) . ?
C00U C010 1.366(8) . ?
C00U C019 1.499(8) . ?
C00V H00V 0.9500 . ?
C00V C015 1.359(8) . ?
C00W H00W 0.9500 . ?
C00W C016 1.356(8) . ?
C00X H00X 0.9500 . ?
C00X C010 1.387(7) . ?
F00Y C019 1.305(10) . ?
C00Z H00Z 0.9500 . ?
C010 H010 0.9500 . ?
C011 H01A 0.9800 . ?
C011 H01B 0.9800 . ?
C011 H01C 0.9800 . ?
C012 H01D 0.9800 . ?
C012 H01E 0.9800 . ?
C012 H01F 0.9800 . ?
C013 H01G 0.9800 . ?
C013 H01H 0.9800 . ?
C013 H01I 0.9800 . ?
F014 C019 1.289(9) . ?
C015 H015 0.9500 . ?
C015 C016 1.396(9) . ?
C016 H016 0.9500 . ?
F018 C019 1.414(9) . ?
C019 F1 1.433(11) . ?
C019 F11 1.282(11) . ?
C019 F15 1.326(12) . ?
C01A H01J 1.0000 . ?

loop_
_geom_torsion_atom_site_label_1
_geom_torsion_atom_site_label_2
_geom_torsion_atom_site_label_3
_geom_torsion_atom_site_label_4
_geom_torsion
_geom_torsion_site_symmetry_1
_geom_torsion_site_symmetry_2
_geom_torsion_site_symmetry_3
_geom_torsion_site_symmetry_4
_geom_torsion_publ_flag
S001 C00D C00L C00J -8.1(8) . . . . ?
S001 C00D C00Q C00S 1.0(6) . . . . ?
S001 C00P C00S C00Q 0.5(6) . . . . ?
N007 C009 C00E C00O 0.4(6) . . . . ?
N007 C009 C00E C012 -178.8(5) . . . . ?
N007 C009 C00K C00A -0.3(7) . . . . ?
N007 C009 C00K C00B -176.9(4) . . . . ?
N007 C00C C00J C00L 172.0(5) . . . . ?
N007 C00C C00O C00E -1.3(6) . . . . ?
N008 C00A C00I C00H 0.0(6) . . . . ?
N008 C00A C00I C013 178.6(5) . . . . ?
N008 C00A C00K C009 -2.4(7) . . . . ?
N008 C00A C00K C00B 174.2(4) . . . . ?
N008 C00G C00H C00F 177.4(4) . . . . ?
N008 C00G C00H C00I -0.3(6) . . . . ?
N008 C00G C00N C00T -178.3(5) . . . . ?
C009 N007 C00C C00J -179.8(5) . . . . ?
C009 N007 C00C C00O 1.6(6) . . . . ?
C009 N007 B017 F005 119.2(5) . . . . ?
C009 N007 B017 F006 -122.2(5) . . . . ?
C009 N007 B017 N008 -2.6(7) . . . . ?
C009 C00E C00O C00C 0.5(6) . . . . ?
C00A N008 C00G C00H 0.3(6) . . . . ?
C00A N008 C00G C00N 179.8(5) . . . . ?
C00A N008 B017 F005 -120.3(5) . . . . ?
C00A N008 B017 F006 117.8(5) . . . . ?
C00A N008 B017 N007 -0.2(7) . . . . ?
C00B C00R C00Z C00U -0.6(9) . . . . ?
C00B C00X C010 C00U 0.4(10) . . . . ?
C00C N007 C009 C00E -1.3(5) . . . . ?
C00C N007 C009 C00K 178.5(5) . . . . ?
C00C N007 B017 F005 -55.5(7) . . . . ?
C00C N007 B017 F006 63.1(6) . . . . ?
C00C N007 B017 N008 -177.4(4) . . . . ?
C00C C00J C00L C00D 179.5(5) . . . . ?
C00D S001 C00P C00S 0.0(4) . . . . ?
C00D S001 C00P C011 -179.4(4) . . . . ?
C00D C00Q C00S C00P -1.0(7) . . . . ?
C00E C009 C00K C00A 179.5(5) . . . . ?
C00E C009 C00K C00B 2.9(8) . . . . ?
C00F C00H C00I C00A -177.1(5) . . . . ?
C00F C00H C00I C013 4.2(9) . . . . ?
C00F C00M C00T C00N 1.2(8) . . . . ?
C00F C00M C00V C015 1.2(8) . . . . ?
C00F C00W C016 C015 0.3(9) . . . . ?
C00G N008 C00A C00I -0.2(5) . . . . ?
C00G N008 C00A C00K 179.8(5) . . . . ?
C00G N008 B017 F005 63.0(7) . . . . ?
C00G N008 B017 F006 -58.9(7) . . . . ?
C00G N008 B017 N007 -176.9(5) . . . . ?
C00G C00H C00I C00A 0.2(6) . . . . ?
C00G C00H C00I C013 -178.5(5) . . . . ?
C00G C00N C00T C00M -0.7(8) . . . . ?
C00H C00F C00M C00T -2.0(7) . . . . ?
C00H C00F C00M C00V 180.0(5) . . . . ?
C00H C00F C00W C016 179.1(5) . . . . ?
C00H C00G C00N C00T 1.3(8) . . . . ?
C00I C00A C00K C009 177.5(5) . . . . ?
C00I C00A C00K C00B -5.9(8) . . . . ?
C00J C00C C00O C00E -179.8(5) . . . . ?
C00K C009 C00E C00O -179.3(5) . . . . ?
C00K C009 C00E C012 1.4(10) . . . . ?
C00K C00A C00I C00H -180.0(5) . . . . ?
C00K C00A C00I C013 -1.4(9) . . . . ?
C00K C00B C00R C00Z 179.0(5) . . . . ?
C00K C00B C00X C010 -178.9(5) . . . . ?
C00L C00D C00Q C00S -178.7(5) . . . . ?
C00M C00F C00H C00G 2.4(7) . . . . ?
C00M C00F C00H C00I 179.4(5) . . . . ?
C00M C00F C00W C016 1.7(8) . . . . ?
C00M C00V C015 C016 0.8(9) . . . . ?
C00N C00G C00H C00F -2.2(7) . . . . ?
C00N C00G C00H C00I -179.9(5) . . . . ?
C00O C00C C00J C00L -9.7(8) . . . . ?
C00P S001 C00D C00L 179.1(4) . . . . ?
C00P S001 C00D C00Q -0.6(4) . . . . ?
C00Q C00D C00L C00J 171.6(5) . . . . ?
C00R C00B C00K C009 95.1(6) . . . . ?
C00R C00B C00K C00A -81.6(6) . . . . ?
C00R C00B C00X C010 0.8(9) . . . . ?
C00T C00M C00V C015 -176.9(5) . . . . ?
C00V C00M C00T C00N 179.2(5) . . . . ?
C00V C015 C016 C00W -1.6(9) . . . . ?
C00W C00F C00H C00G -175.0(5) . . . . ?
C00W C00F C00H C00I 2.0(9) . . . . ?
C00W C00F C00M C00T 175.7(5) . . . . ?
C00W C00F C00M C00V -2.4(7) . . . . ?
C00X C00B C00K C009 -85.2(6) . . . . ?
C00X C00B C00K C00A 98.1(6) . . . . ?
C00X C00B C00R C00Z -0.7(8) . . . . ?
C00Z C00U C010 C00X -1.8(10) . . . . ?
C00Z C00U C019 F00Y 15.5(12) . . . . ?
C00Z C00U C019 F014 149.7(10) . . . . ?
C00Z C00U C019 F018 -98.9(8) . . . . ?
C00Z C00U C019 F1 84.6(10) . . . . ?
C00Z C00U C019 F11 -165.0(13) . . . . ?
C00Z C00U C019 F15 -23.9(15) . . . . ?
C010 C00U C00Z C00R 1.9(10) . . . . ?
C010 C00U C019 F00Y -166.2(10) . . . . ?
C010 C00U C019 F014 -32.1(12) . . . . ?
C010 C00U C019 F018 79.3(9) . . . . ?
C010 C00U C019 F1 -97.1(10) . . . . ?
C010 C00U C019 F11 13.3(15) . . . . ?
C010 C00U C019 F15 154.3(13) . . . . ?
C011 C00P C00S C00Q 179.9(5) . . . . ?
C012 C00E C00O C00C 179.8(5) . . . . ?
B017 N007 C009 C00E -176.8(5) . . . . ?
B017 N007 C009 C00K 3.0(7) . . . . ?
B017 N007 C00C C00J -4.5(8) . . . . ?
B017 N007 C00C C00O 177.0(5) . . . . ?
B017 N008 C00A C00I -177.4(5) . . . . ?
B017 N008 C00A C00K 2.6(7) . . . . ?
B017 N008 C00G C00H 177.5(5) . . . . ?
B017 N008 C00G C00N -2.9(8) . . . . ?
C019 C00U C00Z C00R -179.9(6) . . . . ?
C019 C00U C010 C00X 180.0(7) . . . . ?
